data_7714895
loop_
_publ_author_name
'Erlemeier, Lukas'
'M&#xfc;ller, Marius J'
'Stuhrmann, Gina'
'Dunaj, Tobias'
'Werncke, Gunnar'
'Chatterjee, Sangam'
'von H&#xe4;nisch, Carsten'

_publ_section_title
;
 Easy access to strongly fluorescent higher homologues of BODIPY.
;
_journal_issue 3
_journal_name_full 'Dalton transactions (Cambridge, England : 2003)'
_journal_page_first 887
_journal_page_last 893
_journal_paper_doi 10.1039/d3dt03323f
_journal_volume 53
_journal_year 2024
_chemical_formula_moiety 'C40 H47 In N2'
_chemical_formula_sum 'C40 H47 In N2'
_chemical_formula_weight 670.61
_space_group_crystal_system monoclinic
_space_group_IT_number 14
_space_group_name_Hall '-P 2ybc'
_space_group_name_H-M_alt 'P 1 21/c 1'
_atom_sites_solution_hydrogens geom
_audit_creation_date 2023-11-17
_audit_creation_method
;
Olex2 1.2
(compiled 2018.05.29 svn.r3508 for OlexSys, GUI svn.r5506)
;
_audit_update_record
;
2023-11-24 deposited with the CCDC.	2023-12-20 downloaded from the CCDC.
;
_cell_angle_alpha 90
_cell_angle_beta 105.4440(10)
_cell_angle_gamma 90
_cell_formula_units_Z 4
_cell_length_a 15.6677(6)
_cell_length_b 14.3638(5)
_cell_length_c 16.0349(5)
_cell_measurement_reflns_used 9837
_cell_measurement_temperature 100
_cell_measurement_theta_max 34.326
_cell_measurement_theta_min 2.622
_cell_volume 3478.3(2)
_computing_cell_refinement 'SAINT V8.40B (?, 2016)'
_computing_data_collection 'APEX4 v2021.4-0 (Bruker AXS, 2021)'
_computing_data_reduction 'SAINT V8.40B (?, 2016)'
_computing_molecular_graphics 'Olex2 (Dolomanov et al., 2009)'
_computing_publication_material 'Olex2 (Dolomanov et al., 2009)'
_computing_structure_refinement 'ShelXL (Sheldrick, 2015)'
_computing_structure_solution 'SHELXT 2018/2 (Sheldrick, 2018)'
_diffrn_ambient_temperature 100.0
_diffrn_detector 'CCD area detector'
_diffrn_detector_area_resol_mean 7.9
_diffrn_detector_type 'Bruker D8 Quest'
_diffrn_measured_fraction_theta_full 0.999
_diffrn_measured_fraction_theta_max 0.999
_diffrn_measurement_device 'three-circle diffractometer'
_diffrn_measurement_device_type 'Bruker D8 Quest'
_diffrn_measurement_method '\w scans'
_diffrn_radiation_monochromator graphite
_diffrn_radiation_probe x-ray
_diffrn_radiation_type MoK\a
_diffrn_radiation_wavelength 0.71073
_diffrn_reflns_av_R_equivalents 0.0458
_diffrn_reflns_av_unetI/netI 0.0305
_diffrn_reflns_Laue_measured_fraction_full 0.999
_diffrn_reflns_Laue_measured_fraction_max 0.999
_diffrn_reflns_limit_h_max 19
_diffrn_reflns_limit_h_min -19
_diffrn_reflns_limit_k_max 17
_diffrn_reflns_limit_k_min -17
_diffrn_reflns_limit_l_max 19
_diffrn_reflns_limit_l_min -19
_diffrn_reflns_number 46401
_diffrn_reflns_point_group_measured_fraction_full 0.999
_diffrn_reflns_point_group_measured_fraction_max 0.999
_diffrn_reflns_theta_full 25.242
_diffrn_reflns_theta_max 25.999
_diffrn_reflns_theta_min 1.936
_diffrn_source 'sealed X-ray tube'
_diffrn_source_target Mo
_exptl_absorpt_coefficient_mu 0.708
_exptl_absorpt_correction_T_max 0.9971
_exptl_absorpt_correction_T_min 0.8998
_exptl_absorpt_correction_type multi-scan
_exptl_absorpt_process_details
'SADABS-2016/2 (Bruker,2016/2) was used for absorption correction. wR2(int) was 0.0684 before and 0.0584 after correction. The Ratio of minimum to maximum transmission is 0.9024. The \l/2 correction factor is Not present.'
_exptl_crystal_colour red
_exptl_crystal_colour_primary red
_exptl_crystal_density_diffrn 1.281
_exptl_crystal_description block
_exptl_crystal_F_000 1400
_exptl_crystal_size_max 0.1
_exptl_crystal_size_mid 0.1
_exptl_crystal_size_min 0.1
_refine_diff_density_max 0.791
_refine_diff_density_min -0.741
_refine_diff_density_rms 0.091
_refine_ls_extinction_method none
_refine_ls_goodness_of_fit_ref 1.047
_refine_ls_hydrogen_treatment constr
_refine_ls_matrix_type full
_refine_ls_number_parameters 399
_refine_ls_number_reflns 6842
_refine_ls_number_restraints 0
_refine_ls_restrained_S_all 1.047
_refine_ls_R_factor_all 0.0471
_refine_ls_R_factor_gt 0.0362
_refine_ls_shift/su_max 0.000
_refine_ls_shift/su_mean 0.000
_refine_ls_structure_factor_coef Fsqd
_refine_ls_weighting_details 'w=1/[\s^2^(Fo^2^)+(0.0508P)^2^+4.8456P] where P=(Fo^2^+2Fc^2^)/3'
_refine_ls_weighting_scheme calc
_refine_ls_wR_factor_gt 0.0955
_refine_ls_wR_factor_ref 0.0998
_reflns_Friedel_coverage 0.000
_reflns_number_gt 5648
_reflns_number_total 6842
_reflns_threshold_expression 'I > 2\s(I)'
_cod_data_source_file d3dt03323f2.cif
_cod_data_source_block rrpx173_0m
_cod_depositor_comments 'Adding full bibliography for 7714889--7714895.cif.'
_cod_database_code 7714895
_shelx_shelxl_version_number 2016/6
_shelx_space_group_comment
;
The symmetry employed for this shelxl refinement is uniquely defined
by the following loop, which should always be used as a source of
symmetry information in preference to the above space-group names.
They are only intended as comments.
;
_shelx_estimated_absorpt_t_max 0.933
_shelx_estimated_absorpt_t_min 0.933
_olex2_refinement_description
;
1. Fixed Uiso
 At 1.2 times of:
  All C(H) groups, All C(H,H) groups
 At 1.5 times of:
  All C(H,H,H) groups
2.a Secondary CH2 refined with riding coordinates:
 C37(H37A,H37B), C39(H39A,H39B)
2.b Aromatic/amide H refined with riding coordinates:
 C5(H5), C6(H6), C7(H7), C8(H8), C12(H12), C14(H14), C21(H21), C23(H23),
 C30(H30), C32(H32)
2.c Idealised Me refined as rotating group:
 C16(H16A,H16B,H16C), C17(H17A,H17B,H17C), C18(H18A,H18B,H18C), C25(H25A,H25B,
 H25C), C26(H26A,H26B,H26C), C27(H27A,H27B,H27C), C34(H34A,H34B,H34C), C35(H35A,
 H35B,H35C), C36(H36A,H36B,H36C), C38(H38A,H38B,H38C), C40(H40A,H40B,H40C)
;
_olex2_submission_special_instructions 'No special instructions were received'

loop_
_space_group_symop_operation_xyz
'x, y, z'
'-x, y+1/2, -z+1/2'
'-x, -y, -z'
'x, -y-1/2, z-1/2'

loop_
_atom_site_label
_atom_site_type_symbol
_atom_site_fract_x
_atom_site_fract_y
_atom_site_fract_z
_atom_site_U_iso_or_equiv
_atom_site_adp_type
_atom_site_occupancy
_atom_site_site_symmetry_order
_atom_site_calc_flag
_atom_site_refinement_flags_posn
_atom_site_refinement_flags_adp
_atom_site_refinement_flags_occupancy
_atom_site_disorder_assembly
_atom_site_disorder_group
In1 In 0.24843(2) 0.24306(2) 0.48631(2) 0.01569(8) Uani 1 1 d . . . . .
N1 N 0.34214(15) 0.34424(16) 0.56308(15) 0.0156(5) Uani 1 1 d . . . . .
N2 N 0.34129(15) 0.13715(15) 0.55624(15) 0.0148(5) Uani 1 1 d . . . . .
C1 C 0.42264(18) 0.15122(19) 0.61775(18) 0.0144(6) Uani 1 1 d . . . . .
C2 C 0.45976(18) 0.23788(18) 0.64682(17) 0.0134(5) Uani 1 1 d . . . . .
C3 C 0.42262(18) 0.32596(19) 0.62408(18) 0.0159(6) Uani 1 1 d . . . . .
C4 C 0.32923(18) 0.04457(19) 0.54946(18) 0.0162(6) Uani 1 1 d . . . . .
C5 C 0.4009(2) -0.00345(19) 0.6050(2) 0.0212(6) Uani 1 1 d . . . . .
H5 H 0.407412 -0.069008 0.611619 0.025 Uiso 1 1 calc R . . . .
C6 C 0.45900(18) 0.06292(19) 0.64744(18) 0.0170(6) Uani 1 1 d . . . . .
H6 H 0.513734 0.051927 0.689171 0.020 Uiso 1 1 calc R . . . .
C7 C 0.46041(19) 0.41208(19) 0.65887(19) 0.0192(6) Uani 1 1 d . . . . .
H7 H 0.514648 0.420116 0.702125 0.023 Uiso 1 1 calc R . . . .
C8 C 0.40443(19) 0.4815(2) 0.6187(2) 0.0218(6) Uani 1 1 d . . . . .
H8 H 0.412233 0.546532 0.628597 0.026 Uiso 1 1 calc R . . . .
C9 C 0.33245(19) 0.43694(19) 0.55936(19) 0.0176(6) Uani 1 1 d . . . . .
C10 C 0.24858(18) 0.00358(18) 0.48892(18) 0.0160(6) Uani 1 1 d . . . . .
C11 C 0.1771(2) -0.02218(19) 0.52148(19) 0.0191(6) Uani 1 1 d . . . . .
C12 C 0.1021(2) -0.0599(2) 0.46461(19) 0.0208(6) Uani 1 1 d . . . . .
H12 H 0.053114 -0.076618 0.485825 0.025 Uiso 1 1 calc R . . . .
C13 C 0.09690(19) -0.07376(19) 0.37725(19) 0.0199(6) Uani 1 1 d . . . . .
C14 C 0.16933(19) -0.04958(19) 0.34755(19) 0.0189(6) Uani 1 1 d . . . . .
H14 H 0.166937 -0.059449 0.288392 0.023 Uiso 1 1 calc R . . . .
C15 C 0.24580(18) -0.01104(18) 0.40246(19) 0.0168(6) Uani 1 1 d . . . . .
C16 C 0.1820(2) -0.0119(2) 0.6160(2) 0.0273(7) Uani 1 1 d . . . . .
H16A H 0.226682 -0.054636 0.649897 0.041 Uiso 1 1 calc GR . . . .
H16B H 0.124170 -0.026521 0.625444 0.041 Uiso 1 1 calc GR . . . .
H16C H 0.198243 0.052302 0.634315 0.041 Uiso 1 1 calc GR . . . .
C17 C 0.0147(2) -0.1143(2) 0.3165(2) 0.0276(7) Uani 1 1 d . . . . .
H17A H -0.027234 -0.064107 0.293039 0.041 Uiso 1 1 calc GR . . . .
H17B H -0.012791 -0.158523 0.348008 0.041 Uiso 1 1 calc GR . . . .
H17C H 0.030667 -0.146535 0.268927 0.041 Uiso 1 1 calc GR . . . .
C18 C 0.3231(2) 0.0121(2) 0.3669(2) 0.0252(7) Uani 1 1 d . . . . .
H18A H 0.322292 0.078721 0.353560 0.038 Uiso 1 1 calc GR . . . .
H18B H 0.318829 -0.023983 0.314112 0.038 Uiso 1 1 calc GR . . . .
H18C H 0.378482 -0.003379 0.410030 0.038 Uiso 1 1 calc GR . . . .
C19 C 0.55085(18) 0.23663(17) 0.70878(18) 0.0138(5) Uani 1 1 d . . . . .
C20 C 0.62517(19) 0.23744(18) 0.67591(19) 0.0161(6) Uani 1 1 d . . . . .
C21 C 0.70875(19) 0.23785(19) 0.7336(2) 0.0187(6) Uani 1 1 d . . . . .
H21 H 0.759312 0.238826 0.711544 0.022 Uiso 1 1 calc R . . . .
C22 C 0.72082(19) 0.23688(18) 0.8224(2) 0.0184(6) Uani 1 1 d . . . . .
C23 C 0.6458(2) 0.23609(19) 0.85331(18) 0.0186(6) Uani 1 1 d . . . . .
H23 H 0.652951 0.235353 0.914036 0.022 Uiso 1 1 calc R . . . .
C24 C 0.56060(19) 0.23633(18) 0.79810(18) 0.0156(6) Uani 1 1 d . . . . .
C25 C 0.6159(2) 0.2384(2) 0.5801(2) 0.0249(7) Uani 1 1 d . . . . .
H25A H 0.578866 0.185961 0.552805 0.037 Uiso 1 1 calc GR . . . .
H25B H 0.674550 0.232994 0.569667 0.037 Uiso 1 1 calc GR . . . .
H25C H 0.588206 0.296941 0.555343 0.037 Uiso 1 1 calc GR . . . .
C26 C 0.8127(2) 0.2367(2) 0.8829(2) 0.0299(8) Uani 1 1 d . . . . .
H26A H 0.820175 0.291218 0.920878 0.045 Uiso 1 1 calc GR . . . .
H26B H 0.856455 0.238724 0.849189 0.045 Uiso 1 1 calc GR . . . .
H26C H 0.821324 0.179864 0.918060 0.045 Uiso 1 1 calc GR . . . .
C27 C 0.4813(2) 0.2370(2) 0.8338(2) 0.0259(7) Uani 1 1 d . . . . .
H27A H 0.500147 0.225160 0.896236 0.039 Uiso 1 1 calc GR . . . .
H27B H 0.439708 0.188445 0.805418 0.039 Uiso 1 1 calc GR . . . .
H27C H 0.452168 0.297898 0.823144 0.039 Uiso 1 1 calc GR . . . .
C28 C 0.25669(18) 0.48245(18) 0.49708(18) 0.0159(6) Uani 1 1 d . . . . .
C29 C 0.17856(19) 0.50144(19) 0.52022(19) 0.0190(6) Uani 1 1 d . . . . .
C30 C 0.1093(2) 0.5449(2) 0.46043(19) 0.0215(6) Uani 1 1 d . . . . .
H30 H 0.056027 0.557616 0.475896 0.026 Uiso 1 1 calc R . . . .
C31 C 0.1157(2) 0.5701(2) 0.3793(2) 0.0231(7) Uani 1 1 d . . . . .
C32 C 0.1939(2) 0.5517(2) 0.3575(2) 0.0222(6) Uani 1 1 d . . . . .
H32 H 0.198982 0.568881 0.301801 0.027 Uiso 1 1 calc R . . . .
C33 C 0.2651(2) 0.50851(19) 0.4152(2) 0.0201(6) Uani 1 1 d . . . . .
C34 C 0.1711(2) 0.4788(3) 0.6103(2) 0.0308(8) Uani 1 1 d . . . . .
H34A H 0.180044 0.411892 0.620980 0.046 Uiso 1 1 calc GR . . . .
H34B H 0.112116 0.496390 0.615072 0.046 Uiso 1 1 calc GR . . . .
H34C H 0.216183 0.513525 0.653050 0.046 Uiso 1 1 calc GR . . . .
C35 C 0.0393(2) 0.6173(3) 0.3151(2) 0.0358(8) Uani 1 1 d . . . . .
H35A H 0.061379 0.649030 0.270843 0.054 Uiso 1 1 calc GR . . . .
H35B H 0.011906 0.662930 0.345346 0.054 Uiso 1 1 calc GR . . . .
H35C H -0.004684 0.570534 0.287493 0.054 Uiso 1 1 calc GR . . . .
C36 C 0.3501(2) 0.4926(2) 0.3906(2) 0.0320(8) Uani 1 1 d . . . . .
H36A H 0.396984 0.531266 0.427025 0.048 Uiso 1 1 calc GR . . . .
H36B H 0.341874 0.509383 0.329725 0.048 Uiso 1 1 calc GR . . . .
H36C H 0.366828 0.426858 0.399014 0.048 Uiso 1 1 calc GR . . . .
C37 C 0.1295(2) 0.2301(2) 0.5291(2) 0.0272(7) Uani 1 1 d . . . . .
H37A H 0.118543 0.163122 0.536505 0.033 Uiso 1 1 calc R . . . .
H37B H 0.140145 0.259837 0.586663 0.033 Uiso 1 1 calc R . . . .
C38 C 0.0469(2) 0.2718(3) 0.4704(3) 0.0421(9) Uani 1 1 d . . . . .
H38A H 0.034029 0.241574 0.413674 0.063 Uiso 1 1 calc GR . . . .
H38B H 0.055845 0.338656 0.463798 0.063 Uiso 1 1 calc GR . . . .
H38C H -0.002941 0.262394 0.495708 0.063 Uiso 1 1 calc GR . . . .
C39 C 0.2468(2) 0.2586(2) 0.3525(2) 0.0296(7) Uani 1 1 d . . . . .
H39A H 0.247268 0.325812 0.338979 0.036 Uiso 1 1 calc R . . . .
H39B H 0.301496 0.230835 0.343605 0.036 Uiso 1 1 calc R . . . .
C40 C 0.1672(3) 0.2136(3) 0.2899(2) 0.0409(9) Uani 1 1 d . . . . .
H40A H 0.169683 0.225305 0.230346 0.061 Uiso 1 1 calc GR . . . .
H40B H 0.112644 0.240231 0.298546 0.061 Uiso 1 1 calc GR . . . .
H40C H 0.168159 0.146379 0.300377 0.061 Uiso 1 1 calc GR . . . .

loop_
_atom_site_aniso_label
_atom_site_aniso_U_11
_atom_site_aniso_U_22
_atom_site_aniso_U_33
_atom_site_aniso_U_23
_atom_site_aniso_U_13
_atom_site_aniso_U_12
In1 0.01201(12) 0.01688(12) 0.01592(12) -0.00009(7) -0.00020(8) 0.00020(7)
N1 0.0126(12) 0.0141(11) 0.0181(13) -0.0004(9) 0.0007(10) 0.0013(9)
N2 0.0129(12) 0.0135(11) 0.0158(12) -0.0008(9) -0.0001(9) -0.0007(9)
C1 0.0123(14) 0.0156(13) 0.0134(14) -0.0004(10) 0.0001(11) 0.0020(10)
C2 0.0110(13) 0.0159(13) 0.0121(13) -0.0012(10) 0.0011(10) 0.0000(10)
C3 0.0136(14) 0.0140(13) 0.0181(15) -0.0001(10) 0.0007(11) 0.0009(10)
C4 0.0151(14) 0.0163(14) 0.0149(14) -0.0020(11) 0.0004(11) -0.0017(11)
C5 0.0235(16) 0.0117(13) 0.0245(16) 0.0005(11) -0.0004(13) 0.0028(11)
C6 0.0141(14) 0.0163(14) 0.0182(15) 0.0019(11) 0.0002(11) 0.0032(11)
C7 0.0158(15) 0.0166(14) 0.0216(15) -0.0027(11) -0.0012(12) -0.0030(11)
C8 0.0199(16) 0.0127(14) 0.0283(17) -0.0032(11) -0.0010(13) -0.0010(11)
C9 0.0165(15) 0.0147(13) 0.0203(15) 0.0012(11) 0.0029(12) 0.0020(11)
C10 0.0164(14) 0.0101(12) 0.0184(14) -0.0006(10) -0.0008(11) 0.0003(10)
C11 0.0223(16) 0.0138(13) 0.0202(15) 0.0011(11) 0.0042(12) -0.0014(11)
C12 0.0188(15) 0.0188(14) 0.0247(16) 0.0024(12) 0.0056(12) -0.0042(11)
C13 0.0198(15) 0.0144(14) 0.0223(16) -0.0006(11) -0.0001(12) -0.0028(11)
C14 0.0198(15) 0.0183(14) 0.0164(15) -0.0019(11) 0.0011(12) -0.0012(11)
C15 0.0141(14) 0.0129(13) 0.0212(15) -0.0007(11) 0.0005(11) 0.0003(10)
C16 0.0314(18) 0.0305(17) 0.0207(16) 0.0002(13) 0.0081(14) -0.0064(14)
C17 0.0212(17) 0.0280(17) 0.0296(18) -0.0029(13) -0.0005(14) -0.0075(13)
C18 0.0200(16) 0.0284(17) 0.0280(17) -0.0024(13) 0.0078(13) -0.0004(13)
C19 0.0132(13) 0.0111(12) 0.0150(14) -0.0017(10) -0.0001(11) -0.0005(10)
C20 0.0160(14) 0.0137(13) 0.0180(14) -0.0003(10) 0.0032(11) -0.0004(10)
C21 0.0131(14) 0.0173(14) 0.0246(16) 0.0004(11) 0.0028(11) 0.0012(11)
C22 0.0153(14) 0.0115(13) 0.0232(15) -0.0007(11) -0.0040(11) -0.0008(10)
C23 0.0245(15) 0.0171(14) 0.0111(13) -0.0002(10) -0.0007(11) -0.0022(11)
C24 0.0176(14) 0.0124(13) 0.0163(14) -0.0010(10) 0.0034(11) -0.0014(10)
C25 0.0214(16) 0.0357(18) 0.0181(15) 0.0013(13) 0.0059(12) 0.0015(13)
C26 0.0206(16) 0.0259(17) 0.0341(19) 0.0010(13) -0.0088(14) 0.0005(13)
C27 0.0251(17) 0.0347(18) 0.0188(15) -0.0011(13) 0.0072(13) -0.0033(13)
C28 0.0152(14) 0.0112(12) 0.0181(15) -0.0010(10) -0.0010(11) 0.0001(10)
C29 0.0200(16) 0.0172(14) 0.0192(15) 0.0000(11) 0.0039(12) 0.0020(11)
C30 0.0198(16) 0.0214(15) 0.0230(16) -0.0001(12) 0.0049(12) 0.0070(12)
C31 0.0261(17) 0.0156(14) 0.0237(16) 0.0003(12) 0.0000(13) 0.0043(12)
C32 0.0297(17) 0.0182(14) 0.0184(15) 0.0029(11) 0.0060(13) -0.0002(12)
C33 0.0205(15) 0.0162(14) 0.0238(16) -0.0002(11) 0.0064(12) -0.0008(11)
C34 0.0339(19) 0.0402(19) 0.0191(16) 0.0043(14) 0.0084(14) 0.0107(15)
C35 0.035(2) 0.0347(19) 0.0308(19) 0.0074(15) -0.0042(16) 0.0128(15)
C36 0.0297(19) 0.0347(19) 0.037(2) 0.0049(15) 0.0180(15) -0.0006(15)
C37 0.0205(16) 0.0356(18) 0.0259(17) -0.0011(13) 0.0071(13) -0.0023(13)
C38 0.0189(18) 0.056(2) 0.051(2) 0.0047(19) 0.0073(16) 0.0059(16)
C39 0.0362(19) 0.0309(18) 0.0232(17) 0.0002(13) 0.0104(14) -0.0029(14)
C40 0.048(2) 0.044(2) 0.0254(19) -0.0028(16) 0.0008(17) 0.0063(18)

loop_
_atom_type_symbol
_atom_type_description
_atom_type_scat_dispersion_real
_atom_type_scat_dispersion_imag
_atom_type_scat_source
C C 0.0033 0.0016 'International Tables Vol C Tables 4.2.6.8 and 6.1.1.4'
H H 0.0000 0.0000 'International Tables Vol C Tables 4.2.6.8 and 6.1.1.4'
In In -0.7276 1.3100 'International Tables Vol C Tables 4.2.6.8 and 6.1.1.4'
N N 0.0061 0.0033 'International Tables Vol C Tables 4.2.6.8 and 6.1.1.4'

loop_
_geom_angle_atom_site_label_1
_geom_angle_atom_site_label_2
_geom_angle_atom_site_label_3
_geom_angle
_geom_angle_site_symmetry_1
_geom_angle_site_symmetry_3
_geom_angle_publ_flag
N2 In1 N1 85.35(9) . . ?
C37 In1 N1 112.57(11) . . ?
C37 In1 N2 106.78(11) . . ?
C39 In1 N1 108.61(11) . . ?
C39 In1 N2 114.32(11) . . ?
C39 In1 C37 122.97(13) . . ?
C3 N1 In1 127.67(18) . . ?
C9 N1 In1 125.59(19) . . ?
C9 N1 C3 106.7(2) . . ?
C1 N2 In1 127.85(17) . . ?
C4 N2 In1 125.79(19) . . ?
C4 N2 C1 106.3(2) . . ?
N2 C1 C6 108.4(2) . . ?
C2 C1 N2 125.5(2) . . ?
C2 C1 C6 126.1(2) . . ?
C1 C2 C19 116.5(2) . . ?
C3 C2 C1 127.6(2) . . ?
C3 C2 C19 116.0(2) . . ?
N1 C3 C2 125.9(2) . . ?
N1 C3 C7 108.4(2) . . ?
C2 C3 C7 125.7(3) . . ?
N2 C4 C5 111.2(2) . . ?
N2 C4 C10 121.3(2) . . ?
C5 C4 C10 127.6(2) . . ?
C4 C5 H5 126.7 . . ?
C6 C5 C4 106.6(2) . . ?
C6 C5 H5 126.7 . . ?
C1 C6 H6 126.2 . . ?
C5 C6 C1 107.5(2) . . ?
C5 C6 H6 126.2 . . ?
C3 C7 H7 126.2 . . ?
C8 C7 C3 107.5(2) . . ?
C8 C7 H7 126.2 . . ?
C7 C8 H8 126.8 . . ?
C7 C8 C9 106.4(2) . . ?
C9 C8 H8 126.8 . . ?
N1 C9 C8 111.0(2) . . ?
N1 C9 C28 121.9(2) . . ?
C8 C9 C28 127.1(2) . . ?
C11 C10 C4 118.8(3) . . ?
C15 C10 C4 120.2(3) . . ?
C15 C10 C11 120.9(3) . . ?
C10 C11 C16 121.1(3) . . ?
C12 C11 C10 118.5(3) . . ?
C12 C11 C16 120.4(3) . . ?
C11 C12 H12 119.1 . . ?
C11 C12 C13 121.8(3) . . ?
C13 C12 H12 119.1 . . ?
C12 C13 C17 121.0(3) . . ?
C14 C13 C12 118.3(3) . . ?
C14 C13 C17 120.7(3) . . ?
C13 C14 H14 119.2 . . ?
C13 C14 C15 121.7(3) . . ?
C15 C14 H14 119.2 . . ?
C10 C15 C14 118.8(3) . . ?
C10 C15 C18 121.9(3) . . ?
C14 C15 C18 119.3(3) . . ?
C11 C16 H16A 109.5 . . ?
C11 C16 H16B 109.5 . . ?
C11 C16 H16C 109.5 . . ?
H16A C16 H16B 109.5 . . ?
H16A C16 H16C 109.5 . . ?
H16B C16 H16C 109.5 . . ?
C13 C17 H17A 109.5 . . ?
C13 C17 H17B 109.5 . . ?
C13 C17 H17C 109.5 . . ?
H17A C17 H17B 109.5 . . ?
H17A C17 H17C 109.5 . . ?
H17B C17 H17C 109.5 . . ?
C15 C18 H18A 109.5 . . ?
C15 C18 H18B 109.5 . . ?
C15 C18 H18C 109.5 . . ?
H18A C18 H18B 109.5 . . ?
H18A C18 H18C 109.5 . . ?
H18B C18 H18C 109.5 . . ?
C20 C19 C2 119.2(2) . . ?
C24 C19 C2 120.1(2) . . ?
C24 C19 C20 120.7(3) . . ?
C19 C20 C25 121.4(3) . . ?
C21 C20 C19 118.7(3) . . ?
C21 C20 C25 119.9(3) . . ?
C20 C21 H21 118.9 . . ?
C22 C21 C20 122.1(3) . . ?
C22 C21 H21 118.9 . . ?
C21 C22 C23 117.9(3) . . ?
C21 C22 C26 120.5(3) . . ?
C23 C22 C26 121.6(3) . . ?
C22 C23 H23 118.9 . . ?
C24 C23 C22 122.1(3) . . ?
C24 C23 H23 118.9 . . ?
C19 C24 C27 121.0(3) . . ?
C23 C24 C19 118.4(3) . . ?
C23 C24 C27 120.6(3) . . ?
C20 C25 H25A 109.5 . . ?
C20 C25 H25B 109.5 . . ?
C20 C25 H25C 109.5 . . ?
H25A C25 H25B 109.5 . . ?
H25A C25 H25C 109.5 . . ?
H25B C25 H25C 109.5 . . ?
C22 C26 H26A 109.5 . . ?
C22 C26 H26B 109.5 . . ?
C22 C26 H26C 109.5 . . ?
H26A C26 H26B 109.5 . . ?
H26A C26 H26C 109.5 . . ?
H26B C26 H26C 109.5 . . ?
C24 C27 H27A 109.5 . . ?
C24 C27 H27B 109.5 . . ?
C24 C27 H27C 109.5 . . ?
H27A C27 H27B 109.5 . . ?
H27A C27 H27C 109.5 . . ?
H27B C27 H27C 109.5 . . ?
C29 C28 C9 120.5(3) . . ?
C29 C28 C33 120.2(3) . . ?
C33 C28 C9 119.3(3) . . ?
C28 C29 C34 120.5(3) . . ?
C30 C29 C28 118.9(3) . . ?
C30 C29 C34 120.6(3) . . ?
C29 C30 H30 119.0 . . ?
C31 C30 C29 122.0(3) . . ?
C31 C30 H30 119.0 . . ?
C30 C31 C32 118.6(3) . . ?
C30 C31 C35 121.1(3) . . ?
C32 C31 C35 120.3(3) . . ?
C31 C32 H32 119.2 . . ?
C31 C32 C33 121.6(3) . . ?
C33 C32 H32 119.2 . . ?
C28 C33 C36 121.0(3) . . ?
C32 C33 C28 118.8(3) . . ?
C32 C33 C36 120.2(3) . . ?
C29 C34 H34A 109.5 . . ?
C29 C34 H34B 109.5 . . ?
C29 C34 H34C 109.5 . . ?
H34A C34 H34B 109.5 . . ?
H34A C34 H34C 109.5 . . ?
H34B C34 H34C 109.5 . . ?
C31 C35 H35A 109.5 . . ?
C31 C35 H35B 109.5 . . ?
C31 C35 H35C 109.5 . . ?
H35A C35 H35B 109.5 . . ?
H35A C35 H35C 109.5 . . ?
H35B C35 H35C 109.5 . . ?
C33 C36 H36A 109.5 . . ?
C33 C36 H36B 109.5 . . ?
C33 C36 H36C 109.5 . . ?
H36A C36 H36B 109.5 . . ?
H36A C36 H36C 109.5 . . ?
H36B C36 H36C 109.5 . . ?
In1 C37 H37A 108.3 . . ?
In1 C37 H37B 108.3 . . ?
H37A C37 H37B 107.4 . . ?
C38 C37 In1 116.0(2) . . ?
C38 C37 H37A 108.3 . . ?
C38 C37 H37B 108.3 . . ?
C37 C38 H38A 109.5 . . ?
C37 C38 H38B 109.5 . . ?
C37 C38 H38C 109.5 . . ?
H38A C38 H38B 109.5 . . ?
H38A C38 H38C 109.5 . . ?
H38B C38 H38C 109.5 . . ?
In1 C39 H39A 108.8 . . ?
In1 C39 H39B 108.8 . . ?
H39A C39 H39B 107.7 . . ?
C40 C39 In1 113.9(2) . . ?
C40 C39 H39A 108.8 . . ?
C40 C39 H39B 108.8 . . ?
C39 C40 H40A 109.5 . . ?
C39 C40 H40B 109.5 . . ?
C39 C40 H40C 109.5 . . ?
H40A C40 H40B 109.5 . . ?
H40A C40 H40C 109.5 . . ?
H40B C40 H40C 109.5 . . ?

loop_
_geom_bond_atom_site_label_1
_geom_bond_atom_site_label_2
_geom_bond_distance
_geom_bond_site_symmetry_2
_geom_bond_publ_flag
In1 N1 2.196(2) . ?
In1 N2 2.195(2) . ?
In1 C37 2.158(3) . ?
In1 C39 2.150(3) . ?
N1 C3 1.399(3) . ?
N1 C9 1.340(3) . ?
N2 C1 1.403(3) . ?
N2 C4 1.343(3) . ?
C1 C2 1.400(4) . ?
C1 C6 1.420(4) . ?
C2 C3 1.400(4) . ?
C2 C19 1.506(4) . ?
C3 C7 1.420(4) . ?
C4 C5 1.413(4) . ?
C4 C10 1.494(4) . ?
C5 H5 0.9500 . ?
C5 C6 1.368(4) . ?
C6 H6 0.9500 . ?
C7 H7 0.9500 . ?
C7 C8 1.370(4) . ?
C8 H8 0.9500 . ?
C8 C9 1.420(4) . ?
C9 C28 1.484(4) . ?
C10 C11 1.405(4) . ?
C10 C15 1.391(4) . ?
C11 C12 1.391(4) . ?
C11 C16 1.505(4) . ?
C12 H12 0.9500 . ?
C12 C13 1.396(4) . ?
C13 C14 1.387(4) . ?
C13 C17 1.510(4) . ?
C14 H14 0.9500 . ?
C14 C15 1.398(4) . ?
C15 C18 1.506(4) . ?
C16 H16A 0.9800 . ?
C16 H16B 0.9800 . ?
C16 H16C 0.9800 . ?
C17 H17A 0.9800 . ?
C17 H17B 0.9800 . ?
C17 H17C 0.9800 . ?
C18 H18A 0.9800 . ?
C18 H18B 0.9800 . ?
C18 H18C 0.9800 . ?
C19 C20 1.400(4) . ?
C19 C24 1.399(4) . ?
C20 C21 1.388(4) . ?
C20 C25 1.504(4) . ?
C21 H21 0.9500 . ?
C21 C22 1.386(4) . ?
C22 C23 1.392(4) . ?
C22 C26 1.507(4) . ?
C23 H23 0.9500 . ?
C23 C24 1.391(4) . ?
C24 C27 1.501(4) . ?
C25 H25A 0.9800 . ?
C25 H25B 0.9800 . ?
C25 H25C 0.9800 . ?
C26 H26A 0.9800 . ?
C26 H26B 0.9800 . ?
C26 H26C 0.9800 . ?
C27 H27A 0.9800 . ?
C27 H27B 0.9800 . ?
C27 H27C 0.9800 . ?
C28 C29 1.397(4) . ?
C28 C33 1.405(4) . ?
C29 C30 1.390(4) . ?
C29 C34 1.515(4) . ?
C30 H30 0.9500 . ?
C30 C31 1.379(4) . ?
C31 C32 1.387(4) . ?
C31 C35 1.515(4) . ?
C32 H32 0.9500 . ?
C32 C33 1.391(4) . ?
C33 C36 1.503(4) . ?
C34 H34A 0.9800 . ?
C34 H34B 0.9800 . ?
C34 H34C 0.9800 . ?
C35 H35A 0.9800 . ?
C35 H35B 0.9800 . ?
C35 H35C 0.9800 . ?
C36 H36A 0.9800 . ?
C36 H36B 0.9800 . ?
C36 H36C 0.9800 . ?
C37 H37A 0.9900 . ?
C37 H37B 0.9900 . ?
C37 C38 1.507(5) . ?
C38 H38A 0.9800 . ?
C38 H38B 0.9800 . ?
C38 H38C 0.9800 . ?
C39 H39A 0.9900 . ?
C39 H39B 0.9900 . ?
C39 C40 1.521(5) . ?
C40 H40A 0.9800 . ?
C40 H40B 0.9800 . ?
C40 H40C 0.9800 . ?

loop_
_geom_torsion_atom_site_label_1
_geom_torsion_atom_site_label_2
_geom_torsion_atom_site_label_3
_geom_torsion_atom_site_label_4
_geom_torsion
_geom_torsion_site_symmetry_1
_geom_torsion_site_symmetry_2
_geom_torsion_site_symmetry_3
_geom_torsion_site_symmetry_4
_geom_torsion_publ_flag
In1 N1 C3 C2 1.2(4) . . . . ?
In1 N1 C3 C7 -178.98(19) . . . . ?
In1 N1 C9 C8 178.9(2) . . . . ?
In1 N1 C9 C28 -3.5(4) . . . . ?
In1 N2 C1 C2 0.6(4) . . . . ?
In1 N2 C1 C6 178.54(19) . . . . ?
In1 N2 C4 C5 -178.5(2) . . . . ?
In1 N2 C4 C10 1.7(4) . . . . ?
N1 C3 C7 C8 -0.9(3) . . . . ?
N1 C9 C28 C29 90.9(4) . . . . ?
N1 C9 C28 C33 -90.8(4) . . . . ?
N2 C1 C2 C3 3.0(5) . . . . ?
N2 C1 C2 C19 -176.0(3) . . . . ?
N2 C1 C6 C5 -0.1(3) . . . . ?
N2 C4 C5 C6 0.0(4) . . . . ?
N2 C4 C10 C11 -96.8(3) . . . . ?
N2 C4 C10 C15 85.0(4) . . . . ?
C1 N2 C4 C5 -0.1(3) . . . . ?
C1 N2 C4 C10 -179.8(3) . . . . ?
C1 C2 C3 N1 -4.0(5) . . . . ?
C1 C2 C3 C7 176.2(3) . . . . ?
C1 C2 C19 C20 88.4(3) . . . . ?
C1 C2 C19 C24 -92.8(3) . . . . ?
C2 C1 C6 C5 177.8(3) . . . . ?
C2 C3 C7 C8 179.0(3) . . . . ?
C2 C19 C20 C21 178.9(2) . . . . ?
C2 C19 C20 C25 -0.7(4) . . . . ?
C2 C19 C24 C23 -179.4(2) . . . . ?
C2 C19 C24 C27 0.1(4) . . . . ?
C3 N1 C9 C8 -1.4(3) . . . . ?
C3 N1 C9 C28 176.1(3) . . . . ?
C3 C2 C19 C20 -90.8(3) . . . . ?
C3 C2 C19 C24 88.1(3) . . . . ?
C3 C7 C8 C9 0.0(4) . . . . ?
C4 N2 C1 C2 -177.8(3) . . . . ?
C4 N2 C1 C6 0.1(3) . . . . ?
C4 C5 C6 C1 0.1(3) . . . . ?
C4 C10 C11 C12 179.7(3) . . . . ?
C4 C10 C11 C16 -1.9(4) . . . . ?
C4 C10 C15 C14 180.0(2) . . . . ?
C4 C10 C15 C18 0.9(4) . . . . ?
C5 C4 C10 C11 83.5(4) . . . . ?
C5 C4 C10 C15 -94.7(4) . . . . ?
C6 C1 C2 C3 -174.5(3) . . . . ?
C6 C1 C2 C19 6.5(4) . . . . ?
C7 C8 C9 N1 0.9(4) . . . . ?
C7 C8 C9 C28 -176.5(3) . . . . ?
C8 C9 C28 C29 -92.0(4) . . . . ?
C8 C9 C28 C33 86.4(4) . . . . ?
C9 N1 C3 C2 -178.4(3) . . . . ?
C9 N1 C3 C7 1.4(3) . . . . ?
C9 C28 C29 C30 179.4(3) . . . . ?
C9 C28 C29 C34 2.1(4) . . . . ?
C9 C28 C33 C32 -179.6(3) . . . . ?
C9 C28 C33 C36 -1.2(4) . . . . ?
C10 C4 C5 C6 179.7(3) . . . . ?
C10 C11 C12 C13 1.0(4) . . . . ?
C11 C10 C15 C14 1.8(4) . . . . ?
C11 C10 C15 C18 -177.3(3) . . . . ?
C11 C12 C13 C14 0.5(4) . . . . ?
C11 C12 C13 C17 -179.7(3) . . . . ?
C12 C13 C14 C15 -0.8(4) . . . . ?
C13 C14 C15 C10 -0.3(4) . . . . ?
C13 C14 C15 C18 178.8(3) . . . . ?
C15 C10 C11 C12 -2.1(4) . . . . ?
C15 C10 C11 C16 176.3(3) . . . . ?
C16 C11 C12 C13 -177.4(3) . . . . ?
C17 C13 C14 C15 179.3(3) . . . . ?
C19 C2 C3 N1 175.0(3) . . . . ?
C19 C2 C3 C7 -4.8(4) . . . . ?
C19 C20 C21 C22 0.4(4) . . . . ?
C20 C19 C24 C23 -0.5(4) . . . . ?
C20 C19 C24 C27 179.0(2) . . . . ?
C20 C21 C22 C23 -0.4(4) . . . . ?
C20 C21 C22 C26 179.5(3) . . . . ?
C21 C22 C23 C24 -0.1(4) . . . . ?
C22 C23 C24 C19 0.5(4) . . . . ?
C22 C23 C24 C27 -179.0(3) . . . . ?
C24 C19 C20 C21 0.1(4) . . . . ?
C24 C19 C20 C25 -179.6(3) . . . . ?
C25 C20 C21 C22 -179.9(3) . . . . ?
C26 C22 C23 C24 180.0(3) . . . . ?
C28 C29 C30 C31 -0.3(4) . . . . ?
C29 C28 C33 C32 -1.2(4) . . . . ?
C29 C28 C33 C36 177.2(3) . . . . ?
C29 C30 C31 C32 -0.3(4) . . . . ?
C29 C30 C31 C35 179.9(3) . . . . ?
C30 C31 C32 C33 0.1(4) . . . . ?
C31 C32 C33 C28 0.6(4) . . . . ?
C31 C32 C33 C36 -177.8(3) . . . . ?
C33 C28 C29 C30 1.1(4) . . . . ?
C33 C28 C29 C34 -176.3(3) . . . . ?
C34 C29 C30 C31 177.0(3) . . . . ?
C35 C31 C32 C33 179.9(3) . . . . ?
